data_7706235
loop_
_publ_author_name
'Pilichos, E.'
'Font-Bardia, M'
'Escuer, A.'
'Mayans, J.'

_publ_section_title
;
 Structural and magnetic studies of mononuclear lanthanide complexes
 derived from N-rich chiral Schiff bases.
;
_journal_issue 5
_journal_name_full 'Dalton transactions (Cambridge, England : 2003)'
_journal_page_first 1746
_journal_page_last 1753
_journal_paper_doi 10.1039/d0dt04224b
_journal_volume 50
_journal_year 2021
_chemical_absolute_configuration rm
_chemical_formula_moiety 'C18 H20 Gd N7 O9, C H4 O'
_chemical_formula_sum 'C19 H24 Gd N7 O10'
_chemical_formula_weight 667.70
_space_group_crystal_system triclinic
_space_group_IT_number 1
_space_group_name_Hall 'P 1'
_space_group_name_H-M_alt 'P 1'
_atom_sites_solution_hydrogens geom
_audit_creation_method SHELXL-2018/3
_audit_update_record
;
2020-11-08 deposited with the CCDC.	2020-12-29 downloaded from the CCDC.
;
_cell_angle_alpha 108.182(3)
_cell_angle_beta 90.985(3)
_cell_angle_gamma 91.903(3)
_cell_formula_units_Z 2
_cell_length_a 9.5580(9)
_cell_length_b 11.4587(10)
_cell_length_c 11.6652(10)
_cell_measurement_reflns_used 9746
_cell_measurement_temperature 100(2)
_cell_measurement_theta_max 30.62
_cell_measurement_theta_min 3.76
_cell_volume 1212.63(19)
_computing_cell_refinement 'Bruker SAINT'
_computing_data_collection 'Bruker APEX3'
_computing_data_reduction 'Bruker SAINT'
_computing_molecular_graphics 'Bruker SHELXTL'
_computing_publication_material 'Bruker SHELXTL'
_computing_structure_refinement 'SHELXL-2018/3 (Sheldrick, 2018)'
_computing_structure_solution 'SHELXT 2014/5 (Sheldrick, 2014)'
_diffrn_ambient_temperature 100(2)
_diffrn_measured_fraction_theta_full 0.975
_diffrn_measured_fraction_theta_max 0.952
_diffrn_measurement_device_type 'D8 Venture'
_diffrn_measurement_method '\f and \w scans'
_diffrn_radiation_type MoK\a
_diffrn_radiation_wavelength 0.71073
_diffrn_reflns_av_R_equivalents 0.0266
_diffrn_reflns_av_unetI/netI 0.0331
_diffrn_reflns_Laue_measured_fraction_full 0.975
_diffrn_reflns_Laue_measured_fraction_max 0.952
_diffrn_reflns_limit_h_max 13
_diffrn_reflns_limit_h_min -13
_diffrn_reflns_limit_k_max 16
_diffrn_reflns_limit_k_min -16
_diffrn_reflns_limit_l_max 16
_diffrn_reflns_limit_l_min -16
_diffrn_reflns_number 36000
_diffrn_reflns_point_group_measured_fraction_full 0.962
_diffrn_reflns_point_group_measured_fraction_max 0.933
_diffrn_reflns_theta_full 25.242
_diffrn_reflns_theta_max 30.624
_diffrn_reflns_theta_min 3.612
_diffrn_source microfocus
_exptl_absorpt_coefficient_mu 2.803
_exptl_absorpt_correction_T_max 0.7461
_exptl_absorpt_correction_T_min 0.6042
_exptl_absorpt_correction_type multi-scan
_exptl_absorpt_process_details sadabs
_exptl_crystal_colour colourless
_exptl_crystal_density_diffrn 1.829
_exptl_crystal_description prism
_exptl_crystal_F_000 662
_exptl_crystal_preparation 'Magnetic properties'
_exptl_crystal_recrystallization_method 'Re-crystallisation from solvent: Methanol/Diethylether'
_exptl_crystal_size_max 0.282
_exptl_crystal_size_mid 0.209
_exptl_crystal_size_min 0.126
_refine_diff_density_max 1.367
_refine_diff_density_min -0.975
_refine_diff_density_rms 0.072
_refine_ls_abs_structure_details
;
 Refined as an inversion twin.
;
_refine_ls_abs_structure_Flack 0.036(10)
_refine_ls_extinction_method none
_refine_ls_goodness_of_fit_ref 1.040
_refine_ls_hydrogen_treatment constr
_refine_ls_matrix_type full
_refine_ls_number_parameters 634
_refine_ls_number_reflns 13994
_refine_ls_number_restraints 3
_refine_ls_restrained_S_all 1.040
_refine_ls_R_factor_all 0.0190
_refine_ls_R_factor_gt 0.0183
_refine_ls_shift/su_max 0.001
_refine_ls_shift/su_mean 0.000
_refine_ls_structure_factor_coef Fsqd
_refine_ls_weighting_details 'w=1/[\s^2^(Fo^2^)+0.8069P] where P=(Fo^2^+2Fc^2^)/3'
_refine_ls_weighting_scheme calc
_refine_ls_wR_factor_gt 0.0429
_refine_ls_wR_factor_ref 0.0434
_reflns_Friedel_coverage 0.959
_reflns_Friedel_fraction_full 0.948
_reflns_Friedel_fraction_max 0.913
_reflns_number_gt 13669
_reflns_number_total 13994
_reflns_threshold_expression 'I > 2\s(I)'
_cod_data_source_file d0dt04224b2.cif
_cod_data_source_block I06YB31_0m_b
_cod_depositor_comments 'Adding full bibliography for 7706233--7706235.cif.'
_cod_database_code 7706235
_shelx_shelxl_version_number 2018/3
_shelx_space_group_comment
;
The symmetry employed for this shelxl refinement is uniquely defined
by the following loop, which should always be used as a source of
symmetry information in preference to the above space-group names.
They are only intended as comments.
;

loop_
_space_group_symop_operation_xyz
'x, y, z'

loop_
_atom_site_label
_atom_site_type_symbol
_atom_site_fract_x
_atom_site_fract_y
_atom_site_fract_z
_atom_site_U_iso_or_equiv
_atom_site_adp_type
_atom_site_occupancy
_atom_site_site_symmetry_order
_atom_site_calc_flag
_atom_site_refinement_flags_posn
_atom_site_refinement_flags_adp
_atom_site_refinement_flags_occupancy
_atom_site_disorder_assembly
_atom_site_disorder_group
Gd1A Gd 0.24496(2) 0.59965(2) 0.28804(2) 0.01109(5) Uani 1 1 d . . . . .
O1A O 0.2366(5) 0.7723(4) 0.1948(4) 0.0238(4) Uani 1 1 d . . . . .
O2A O 0.3862(4) 0.8006(3) 0.3457(4) 0.0238(4) Uani 1 1 d . . . . .
O3A O 0.3761(3) 0.9366(3) 0.2483(3) 0.0238(4) Uani 1 1 d . . . . .
O4A O 0.1905(6) 0.7322(5) 0.4907(4) 0.0227(10) Uani 1 1 d . . . . .
O5A O 0.1434(5) 0.5390(5) 0.4579(4) 0.0216(9) Uani 1 1 d . . . . .
O6A O 0.0610(7) 0.6717(8) 0.6166(6) 0.0358(16) Uani 1 1 d . . . . .
O7A O 0.4393(5) 0.5863(4) 0.1467(4) 0.0160(8) Uani 1 1 d . . . . .
O8A O 0.2400(5) 0.5109(4) 0.0651(4) 0.0177(8) Uani 1 1 d . . . . .
O9A O 0.4164(8) 0.5152(7) -0.0498(6) 0.0301(13) Uani 1 1 d . . . . .
N1A N -0.0057(6) 0.6731(5) 0.2781(5) 0.0159(10) Uani 1 1 d . . . . .
N2A N 0.0501(5) 0.4324(4) 0.2133(4) 0.0137(8) Uani 1 1 d . . . . .
N3A N 0.3226(5) 0.3833(4) 0.2402(4) 0.0136(8) Uani 1 1 d . . . . .
N4A N 0.4758(6) 0.5741(5) 0.3980(5) 0.0168(10) Uani 1 1 d . . . . .
N5A N 0.3341(6) 0.8358(5) 0.2557(5) 0.0238(4) Uani 1 1 d . . . . .
N6A N 0.1288(7) 0.6486(7) 0.5257(6) 0.0206(14) Uani 1 1 d . . . . .
N7A N 0.3665(7) 0.5384(6) 0.0511(6) 0.0154(11) Uani 1 1 d . . . . .
C1A C -0.0416(7) 0.7919(6) 0.3155(6) 0.0197(12) Uani 1 1 d . . . . .
H1A H 0.028163 0.852517 0.355807 0.024 Uiso 1 1 calc R U . . .
C2A C -0.1741(7) 0.8308(7) 0.2985(7) 0.0238(13) Uani 1 1 d . . . . .
H2A H -0.194256 0.915522 0.326379 0.029 Uiso 1 1 calc R U . . .
C3A C -0.2770(6) 0.7419(6) 0.2393(6) 0.0205(12) Uani 1 1 d . . . . .
H3A H -0.368761 0.765416 0.226026 0.025 Uiso 1 1 calc R U . . .
C4A C -0.2441(6) 0.6193(6) 0.2001(6) 0.0172(12) Uani 1 1 d . . . . .
H4A H -0.312685 0.557630 0.159757 0.021 Uiso 1 1 calc R U . . .
C5A C -0.1091(6) 0.5882(6) 0.2207(5) 0.0142(11) Uani 1 1 d . . . . .
C6A C -0.0722(6) 0.4577(5) 0.1880(5) 0.0132(10) Uani 1 1 d . . . . .
H6A H -0.139135 0.394058 0.148583 0.016 Uiso 1 1 calc R U . . .
C7A C 0.0833(3) 0.3020(3) 0.1968(3) 0.0151(6) Uani 1 1 d . . . . .
H7A H 0.078953 0.289359 0.277723 0.018 Uiso 1 1 calc R U . . .
C8A C -0.0171(7) 0.2060(6) 0.1111(7) 0.0246(13) Uani 1 1 d . . . . .
H8AA H -0.018906 0.218608 0.030870 0.030 Uiso 1 1 calc R U . . .
H8AB H -0.112969 0.216283 0.142602 0.030 Uiso 1 1 calc R U . . .
C9A C 0.0286(4) 0.0754(4) 0.0980(5) 0.0248(8) Uani 1 1 d . . . . .
H9AA H 0.020527 0.059933 0.176587 0.030 Uiso 1 1 calc R U . . .
H9AB H -0.034482 0.015095 0.038672 0.030 Uiso 1 1 calc R U . . .
C10A C 0.1790(4) 0.0579(3) 0.0568(4) 0.0206(7) Uani 1 1 d . . . . .
H10C H 0.206802 -0.025666 0.053048 0.025 Uiso 1 1 calc R U . . .
H10D H 0.184979 0.065108 -0.025405 0.025 Uiso 1 1 calc R U . . .
C11A C 0.2788(6) 0.1518(5) 0.1412(5) 0.0166(10) Uani 1 1 d . . . . .
H11C H 0.374472 0.140684 0.109293 0.020 Uiso 1 1 calc R U . . .
H11D H 0.280593 0.138712 0.221152 0.020 Uiso 1 1 calc R U . . .
C12A C 0.2354(3) 0.2836(3) 0.1555(3) 0.0125(5) Uani 1 1 d . . . . .
H12A H 0.239634 0.295431 0.074271 0.015 Uiso 1 1 calc R U . . .
C13A C 0.4381(6) 0.3597(6) 0.2829(5) 0.0148(10) Uani 1 1 d . . . . .
H13A H 0.466987 0.277385 0.262549 0.018 Uiso 1 1 calc R U . . .
C14A C 0.5260(7) 0.4598(6) 0.3634(6) 0.0163(11) Uani 1 1 d . . . . .
C15A C 0.6587(7) 0.4361(7) 0.3997(6) 0.0183(12) Uani 1 1 d . . . . .
H15A H 0.691069 0.354802 0.374381 0.022 Uiso 1 1 calc R U . . .
C16A C 0.6901(8) 0.6491(8) 0.5084(6) 0.0266(15) Uani 1 1 d . . . . .
H16A H 0.745257 0.716918 0.558586 0.032 Uiso 1 1 calc R U . . .
C17A C 0.5536(7) 0.6657(7) 0.4689(6) 0.0202(13) Uani 1 1 d . . . . .
H17A H 0.517142 0.745572 0.494535 0.024 Uiso 1 1 calc R U . . .
C18A C 0.7422(7) 0.5308(7) 0.4720(6) 0.0244(14) Uani 1 1 d . . . . .
H18A H 0.833439 0.516567 0.496882 0.029 Uiso 1 1 calc R U . . .
Gd1B Gd 0.74320(2) 0.23120(2) 0.71573(2) 0.01155(5) Uani 1 1 d . . . . .
O1B O 0.7452(5) 0.0672(4) 0.8207(5) 0.0324(5) Uani 1 1 d . . . . .
O2B O 0.6182(4) 0.0201(4) 0.6606(5) 0.0324(5) Uani 1 1 d . . . . .
O3B O 0.5895(3) -0.0832(3) 0.7843(4) 0.0324(5) Uani 1 1 d . . . . .
O4B O 0.7933(5) 0.0982(5) 0.5095(4) 0.0215(10) Uani 1 1 d . . . . .
O5B O 0.8624(5) 0.2895(5) 0.5522(4) 0.0204(8) Uani 1 1 d . . . . .
O6B O 0.9310(8) 0.1532(7) 0.3889(7) 0.0394(17) Uani 1 1 d . . . . .
O7B O 0.7378(5) 0.3196(5) 0.9434(4) 0.0251(11) Uani 1 1 d . . . . .
O8B O 0.5417(5) 0.2496(5) 0.8497(4) 0.0204(9) Uani 1 1 d . . . . .
O9B O 0.5525(7) 0.3115(7) 1.0465(6) 0.0285(12) Uani 1 1 d . . . . .
N1B N 0.9930(6) 0.1549(5) 0.7219(5) 0.0179(11) Uani 1 1 d . . . . .
N2B N 0.9282(5) 0.3957(4) 0.8146(4) 0.0149(8) Uani 1 1 d . . . . .
N3B N 0.6809(5) 0.4477(4) 0.7352(4) 0.0139(8) Uani 1 1 d . . . . .
N4B N 0.5173(5) 0.2506(5) 0.6008(5) 0.0149(10) Uani 1 1 d . . . . .
N5B N 0.6488(6) -0.0058(6) 0.7404(6) 0.0324(5) Uani 1 1 d . . . . .
N6B N 0.8631(8) 0.1802(7) 0.4803(6) 0.0209(14) Uani 1 1 d . . . . .
N7B N 0.6078(7) 0.2940(7) 0.9503(7) 0.0189(12) Uani 1 1 d . . . . .
C1B C 1.0246(7) 0.0373(6) 0.6798(7) 0.0224(13) Uani 1 1 d . . . . .
H1B H 0.953338 -0.022069 0.640160 0.027 Uiso 1 1 calc R U . . .
C2B C 1.1598(8) -0.0017(6) 0.6919(6) 0.0219(13) Uani 1 1 d . . . . .
H2B H 1.179760 -0.086216 0.660399 0.026 Uiso 1 1 calc R U . . .
C3B C 1.2623(7) 0.0824(6) 0.7492(6) 0.0212(12) Uani 1 1 d . . . . .
H3B H 1.354481 0.057566 0.758838 0.025 Uiso 1 1 calc R U . . .
C4B C 1.2293(7) 0.2062(6) 0.7938(6) 0.0172(12) Uani 1 1 d . . . . .
H4B H 1.298188 0.267259 0.835037 0.021 Uiso 1 1 calc R U . . .
C5B C 1.0930(6) 0.2377(6) 0.7763(5) 0.0137(11) Uani 1 1 d . . . . .
C6B C 1.0557(6) 0.3661(6) 0.8219(6) 0.0164(11) Uani 1 1 d . . . . .
H6B H 1.126062 0.428121 0.857112 0.020 Uiso 1 1 calc R U . . .
C7B C 0.8858(3) 0.5221(3) 0.8700(3) 0.0152(6) Uani 1 1 d . . . . .
H7B H 0.832833 0.524441 0.943825 0.018 Uiso 1 1 calc R U . . .
C8B C 1.0043(6) 0.6205(6) 0.9081(6) 0.0187(11) Uani 1 1 d . . . . .
H8BA H 1.066799 0.602410 0.968440 0.022 Uiso 1 1 calc R U . . .
H8BB H 1.060311 0.618824 0.837033 0.022 Uiso 1 1 calc R U . . .
C9B C 0.9469(4) 0.7481(4) 0.9620(4) 0.0227(8) Uani 1 1 d . . . . .
H9BA H 0.899509 0.752533 1.037961 0.027 Uiso 1 1 calc R U . . .
H9BB H 1.025410 0.810377 0.981578 0.027 Uiso 1 1 calc R U . . .
C10B C 0.8446(4) 0.7768(3) 0.8754(4) 0.0215(7) Uani 1 1 d . . . . .
H10A H 0.894471 0.781656 0.803211 0.026 Uiso 1 1 calc R U . . .
H10B H 0.804655 0.857789 0.914570 0.026 Uiso 1 1 calc R U . . .
C11B C 0.7254(6) 0.6778(5) 0.8363(5) 0.0193(11) Uani 1 1 d . . . . .
H11A H 0.669658 0.678211 0.907189 0.023 Uiso 1 1 calc R U . . .
H11B H 0.662563 0.696421 0.776453 0.023 Uiso 1 1 calc R U . . .
C12B C 0.7846(3) 0.5518(3) 0.7813(3) 0.0146(6) Uani 1 1 d . . . . .
H12B H 0.840518 0.555947 0.710949 0.018 Uiso 1 1 calc R U . . .
C13B C 0.5590(6) 0.4681(6) 0.7005(5) 0.0147(10) Uani 1 1 d . . . . .
H13B H 0.529595 0.550130 0.718163 0.018 Uiso 1 1 calc R U . . .
C14B C 0.4642(6) 0.3644(6) 0.6331(5) 0.0155(11) Uani 1 1 d . . . . .
C15B C 0.3314(7) 0.3886(7) 0.5977(6) 0.0218(13) Uani 1 1 d . . . . .
H15B H 0.298872 0.469876 0.621743 0.026 Uiso 1 1 calc R U . . .
C16B C 0.2469(7) 0.2898(7) 0.5256(6) 0.0229(13) Uani 1 1 d . . . . .
H16B H 0.154082 0.302169 0.502674 0.028 Uiso 1 1 calc R U . . .
C17B C 0.3003(7) 0.1756(7) 0.4889(6) 0.0218(13) Uani 1 1 d . . . . .
H17B H 0.246546 0.108034 0.436646 0.026 Uiso 1 1 calc R U . . .
C18B C 0.4335(7) 0.1586(6) 0.5284(6) 0.0212(13) Uani 1 1 d . . . . .
H18B H 0.467885 0.077881 0.503286 0.025 Uiso 1 1 calc R U . . .
O1W O 0.6126(6) 1.1032(5) 0.2518(5) 0.0402(12) Uani 1 1 d . . . . .
H1WO H 0.568240 1.057857 0.284092 0.048 Uiso 1 1 calc R U . . .
C1W C 0.6447(8) 1.0333(7) 0.1301(7) 0.0426(18) Uani 1 1 d . . . . .
H1WA H 0.562916 0.981118 0.091513 0.064 Uiso 1 1 calc R U . . .
H1WB H 0.724019 0.981720 0.131480 0.064 Uiso 1 1 calc R U . . .
H1WC H 0.668934 1.089603 0.084535 0.064 Uiso 1 1 calc R U . . .
O2W O 0.3820(6) 0.7197(6) 0.7203(5) 0.0389(12) Uani 1 1 d . . . . .
H2WO H 0.425681 0.776807 0.703452 0.047 Uiso 1 1 calc R U . . .
C2W C 0.3310(7) 0.7648(7) 0.8393(6) 0.0357(14) Uani 1 1 d . . . . .
H2WA H 0.240473 0.801788 0.836917 0.054 Uiso 1 1 calc R U . . .
H2WB H 0.397942 0.826843 0.890135 0.054 Uiso 1 1 calc R U . . .
H2WC H 0.319446 0.696681 0.872878 0.054 Uiso 1 1 calc R U . . .

loop_
_atom_site_aniso_label
_atom_site_aniso_U_11
_atom_site_aniso_U_22
_atom_site_aniso_U_33
_atom_site_aniso_U_23
_atom_site_aniso_U_13
_atom_site_aniso_U_12
Gd1A 0.01020(10) 0.01024(10) 0.01195(11) 0.00227(8) -0.00033(8) 0.00002(8)
O1A 0.0249(9) 0.0146(8) 0.0347(10) 0.0116(7) 0.0033(7) 0.0024(7)
O2A 0.0249(9) 0.0146(8) 0.0347(10) 0.0116(7) 0.0033(7) 0.0024(7)
O3A 0.0249(9) 0.0146(8) 0.0347(10) 0.0116(7) 0.0033(7) 0.0024(7)
O4A 0.026(2) 0.018(2) 0.018(2) -0.0012(18) -0.0004(18) -0.0007(19)
O5A 0.0257(18) 0.0192(19) 0.0179(18) 0.0032(15) 0.0015(14) -0.0005(14)
O6A 0.031(3) 0.057(4) 0.012(2) 0.001(2) 0.009(2) -0.008(3)
O7A 0.0126(17) 0.0168(18) 0.0173(18) 0.0034(15) -0.0001(14) 0.0016(14)
O8A 0.0170(19) 0.0166(19) 0.0190(19) 0.0051(16) -0.0040(14) -0.0013(15)
O9A 0.041(3) 0.032(3) 0.018(2) 0.0084(19) 0.0103(18) 0.000(2)
N1A 0.014(2) 0.012(2) 0.020(3) 0.002(2) 0.0011(18) 0.0006(18)
N2A 0.0123(15) 0.0101(15) 0.0169(18) 0.0014(13) 0.0012(13) 0.0001(11)
N3A 0.0130(15) 0.0134(15) 0.0133(18) 0.0027(13) 0.0013(12) 0.0002(11)
N4A 0.017(2) 0.019(2) 0.013(2) 0.0036(18) 0.0012(17) -0.0036(18)
N5A 0.0249(9) 0.0146(8) 0.0347(10) 0.0116(7) 0.0033(7) 0.0024(7)
N6A 0.014(3) 0.030(3) 0.017(3) 0.007(3) 0.002(2) -0.002(2)
N7A 0.022(2) 0.016(2) 0.010(2) 0.0052(19) 0.0012(17) 0.0007(17)
C1A 0.018(3) 0.013(3) 0.022(3) -0.002(2) -0.003(2) -0.004(2)
C2A 0.017(3) 0.021(3) 0.032(3) 0.004(2) 0.002(2) 0.010(2)
C3A 0.010(2) 0.024(3) 0.025(3) 0.003(2) 0.0002(17) 0.0026(19)
C4A 0.013(2) 0.018(3) 0.021(3) 0.005(2) -0.0003(19) 0.004(2)
C5A 0.011(2) 0.016(2) 0.012(2) -0.0004(19) -0.0013(17) -0.0039(19)
C6A 0.014(2) 0.009(2) 0.015(2) 0.0000(17) 0.0015(17) -0.0001(17)
C7A 0.0145(14) 0.0112(14) 0.0188(17) 0.0033(13) 0.0012(12) 0.0002(11)
C8A 0.020(2) 0.015(2) 0.032(3) -0.001(2) -0.004(2) -0.0054(19)
C9A 0.0235(18) 0.0121(16) 0.035(2) 0.0012(17) 0.0036(17) -0.0023(13)
C10A 0.0234(16) 0.0142(15) 0.0216(18) 0.0016(13) 0.0022(14) 0.0018(12)
C11A 0.0177(18) 0.0109(17) 0.020(2) 0.0030(16) 0.0015(15) 0.0033(14)
C12A 0.0132(13) 0.0109(13) 0.0123(14) 0.0019(11) 0.0006(11) 0.0011(10)
C13A 0.0143(19) 0.017(2) 0.014(2) 0.0062(16) 0.0028(15) 0.0011(15)
C14A 0.018(3) 0.019(3) 0.015(2) 0.009(2) 0.0019(19) 0.005(2)
C15A 0.014(3) 0.029(3) 0.014(2) 0.010(2) -0.0040(19) 0.002(2)
C16A 0.022(3) 0.040(4) 0.017(3) 0.009(3) -0.004(2) -0.013(3)
C17A 0.017(3) 0.029(3) 0.015(3) 0.007(2) -0.002(2) 0.003(2)
C18A 0.016(3) 0.040(4) 0.021(3) 0.016(3) -0.001(2) 0.001(2)
Gd1B 0.01008(10) 0.01186(11) 0.01188(11) 0.00253(9) 0.00058(8) 0.00041(8)
O1B 0.0230(9) 0.0219(10) 0.0530(14) 0.0124(9) 0.0055(9) -0.0006(7)
O2B 0.0230(9) 0.0219(10) 0.0530(14) 0.0124(9) 0.0055(9) -0.0006(7)
O3B 0.0230(9) 0.0219(10) 0.0530(14) 0.0124(9) 0.0055(9) -0.0006(7)
O4B 0.024(2) 0.021(2) 0.016(2) 0.0014(18) 0.0046(17) -0.0067(19)
O5B 0.0244(18) 0.0182(18) 0.0182(18) 0.0055(14) 0.0018(13) -0.0028(14)
O6B 0.042(3) 0.037(3) 0.027(3) -0.006(2) 0.017(3) -0.011(3)
O7B 0.020(2) 0.038(3) 0.016(2) 0.0086(19) -0.0011(15) -0.0075(18)
O8B 0.0133(18) 0.029(2) 0.0183(19) 0.0075(17) -0.0021(14) 0.0001(16)
O9B 0.034(2) 0.036(3) 0.015(2) 0.0073(19) 0.0127(17) 0.0044(19)
N1B 0.014(2) 0.016(2) 0.019(3) -0.001(2) -0.0013(19) 0.0023(19)
N2B 0.0143(16) 0.0130(16) 0.0148(18) 0.0001(13) 0.0008(12) 0.0031(12)
N3B 0.0122(15) 0.0157(15) 0.0136(18) 0.0044(14) 0.0004(12) 0.0004(11)
N4B 0.014(2) 0.019(2) 0.013(2) 0.0054(18) -0.0013(16) 0.0021(17)
N5B 0.0230(9) 0.0219(10) 0.0530(14) 0.0124(9) 0.0055(9) -0.0006(7)
N6B 0.021(3) 0.023(3) 0.013(3) -0.002(2) 0.000(2) -0.005(2)
N7B 0.016(2) 0.019(3) 0.023(3) 0.007(2) 0.0049(18) 0.0013(18)
C1B 0.020(3) 0.016(3) 0.028(3) 0.002(2) 0.002(2) 0.007(2)
C2B 0.026(3) 0.014(2) 0.023(3) 0.001(2) 0.005(2) 0.004(2)
C3B 0.021(3) 0.018(2) 0.025(3) 0.008(2) 0.0044(19) 0.011(2)
C4B 0.014(2) 0.018(3) 0.018(2) 0.004(2) -0.0010(18) -0.001(2)
C5B 0.014(2) 0.013(2) 0.014(2) 0.0045(19) 0.0019(18) 0.0060(19)
C6B 0.013(2) 0.017(2) 0.017(2) 0.0022(19) -0.0056(18) -0.0020(19)
C7B 0.0156(14) 0.0119(14) 0.0160(16) 0.0013(12) -0.0015(12) 0.0021(11)
C8B 0.015(2) 0.011(2) 0.027(3) 0.0025(18) -0.0051(17) 0.0045(17)
C9B 0.0237(18) 0.0126(16) 0.028(2) 0.0003(16) -0.0054(16) 0.0014(13)
C10B 0.0212(16) 0.0136(15) 0.029(2) 0.0050(14) -0.0047(14) 0.0012(12)
C11B 0.018(2) 0.0143(18) 0.022(2) -0.0005(17) -0.0033(16) 0.0038(15)
C12B 0.0127(13) 0.0136(14) 0.0171(16) 0.0045(12) -0.0021(12) -0.0005(11)
C13B 0.0128(18) 0.018(2) 0.014(2) 0.0056(16) 0.0020(15) 0.0027(15)
C14B 0.009(2) 0.024(3) 0.014(2) 0.006(2) -0.0007(18) -0.0035(19)
C15B 0.017(3) 0.026(3) 0.025(3) 0.012(3) 0.002(2) 0.001(2)
C16B 0.015(3) 0.035(3) 0.019(3) 0.011(2) -0.009(2) -0.007(2)
C17B 0.020(3) 0.029(3) 0.015(3) 0.006(2) -0.006(2) -0.004(2)
C18B 0.027(3) 0.019(3) 0.012(3) -0.001(2) -0.003(2) -0.011(2)
O1W 0.029(2) 0.038(2) 0.054(3) 0.016(2) -0.004(2) 0.0027(17)
C1W 0.028(3) 0.046(4) 0.060(5) 0.024(4) 0.008(3) 0.005(3)
O2W 0.036(2) 0.044(2) 0.035(2) 0.0094(19) 0.0030(17) 0.0076(18)
C2W 0.030(2) 0.045(4) 0.033(3) 0.013(3) 0.003(2) -0.001(2)

loop_
_atom_type_symbol
_atom_type_description
_atom_type_scat_dispersion_real
_atom_type_scat_dispersion_imag
_atom_type_scat_source
C C 0.0033 0.0016 'International Tables Vol C Tables 4.2.6.8 and 6.1.1.4'
H H 0.0000 0.0000 'International Tables Vol C Tables 4.2.6.8 and 6.1.1.4'
Gd Gd -0.1653 3.9035 'International Tables Vol C Tables 4.2.6.8 and 6.1.1.4'
N N 0.0061 0.0033 'International Tables Vol C Tables 4.2.6.8 and 6.1.1.4'
O O 0.0106 0.0060 'International Tables Vol C Tables 4.2.6.8 and 6.1.1.4'

loop_
_geom_angle_atom_site_label_1
_geom_angle_atom_site_label_2
_geom_angle_atom_site_label_3
_geom_angle
_geom_angle_site_symmetry_1
_geom_angle_site_symmetry_3
_geom_angle_publ_flag
O4A Gd1A O8A 160.20(15) . . ?
O4A Gd1A O7A 136.13(17) . . ?
O8A Gd1A O7A 51.23(15) . . ?
O4A Gd1A O5A 51.62(17) . . ?
O8A Gd1A O5A 135.48(16) . . ?
O7A Gd1A O5A 148.44(16) . . ?
O4A Gd1A N3A 124.60(15) . . ?
O8A Gd1A N3A 73.15(14) . . ?
O7A Gd1A N3A 75.37(14) . . ?
O5A Gd1A N3A 78.83(14) . . ?
O4A Gd1A O2A 68.32(16) . . ?
O8A Gd1A O2A 108.27(14) . . ?
O7A Gd1A O2A 69.97(14) . . ?
O5A Gd1A O2A 116.24(15) . . ?
N3A Gd1A O2A 130.41(13) . . ?
O4A Gd1A O1A 94.02(16) . . ?
O8A Gd1A O1A 70.74(14) . . ?
O7A Gd1A O1A 69.41(14) . . ?
O5A Gd1A O1A 140.08(14) . . ?
N3A Gd1A O1A 140.28(13) . . ?
O2A Gd1A O1A 51.11(14) . . ?
O4A Gd1A N2A 108.99(16) . . ?
O8A Gd1A N2A 68.53(14) . . ?
O7A Gd1A N2A 114.85(15) . . ?
O5A Gd1A N2A 68.44(16) . . ?
N3A Gd1A N2A 64.80(15) . . ?
O2A Gd1A N2A 163.90(13) . . ?
O1A Gd1A N2A 114.74(15) . . ?
O4A Gd1A N1A 72.37(17) . . ?
O8A Gd1A N1A 89.81(16) . . ?
O7A Gd1A N1A 129.71(16) . . ?
O5A Gd1A N1A 80.92(16) . . ?
N3A Gd1A N1A 128.04(16) . . ?
O2A Gd1A N1A 101.46(14) . . ?
O1A Gd1A N1A 67.98(15) . . ?
N2A Gd1A N1A 63.28(16) . . ?
O4A Gd1A N4A 82.33(17) . . ?
O8A Gd1A N4A 115.73(16) . . ?
O7A Gd1A N4A 72.06(15) . . ?
O5A Gd1A N4A 80.70(16) . . ?
N3A Gd1A N4A 64.77(16) . . ?
O2A Gd1A N4A 71.40(15) . . ?
O1A Gd1A N4A 118.39(17) . . ?
N2A Gd1A N4A 124.55(17) . . ?
N1A Gd1A N4A 154.46(16) . . ?
O4A Gd1A N6A 26.1(2) . . ?
O8A Gd1A N6A 154.30(18) . . ?
O7A Gd1A N6A 153.82(18) . . ?
O5A Gd1A N6A 25.90(19) . . ?
N3A Gd1A N6A 103.28(18) . . ?
O2A Gd1A N6A 93.49(18) . . ?
O1A Gd1A N6A 116.43(18) . . ?
N2A Gd1A N6A 86.74(18) . . ?
N1A Gd1A N6A 72.17(18) . . ?
N4A Gd1A N6A 83.63(18) . . ?
O4A Gd1A N7A 156.19(18) . . ?
O8A Gd1A N7A 25.68(17) . . ?
O7A Gd1A N7A 25.61(18) . . ?
O5A Gd1A N7A 151.38(18) . . ?
N3A Gd1A N7A 73.71(16) . . ?
O2A Gd1A N7A 88.26(17) . . ?
O1A Gd1A N7A 66.58(16) . . ?
N2A Gd1A N7A 92.26(17) . . ?
N1A Gd1A N7A 109.92(18) . . ?
N4A Gd1A N7A 94.60(17) . . ?
N6A Gd1A N7A 177.0(2) . . ?
N5A O1A Gd1A 96.6(4) . . ?
N5A O2A Gd1A 94.6(3) . . ?
N6A O4A Gd1A 96.8(4) . . ?
N6A O5A Gd1A 95.1(4) . . ?
N7A O7A Gd1A 96.3(4) . . ?
N7A O8A Gd1A 96.3(4) . . ?
C1A N1A C5A 116.4(6) . . ?
C1A N1A Gd1A 124.8(4) . . ?
C5A N1A Gd1A 118.6(4) . . ?
C6A N2A C7A 119.5(5) . . ?
C6A N2A Gd1A 121.6(4) . . ?
C7A N2A Gd1A 118.9(3) . . ?
C13A N3A C12A 120.3(5) . . ?
C13A N3A Gd1A 121.1(4) . . ?
C12A N3A Gd1A 118.5(3) . . ?
C17A N4A C14A 119.3(6) . . ?
C17A N4A Gd1A 124.5(4) . . ?
C14A N4A Gd1A 115.5(4) . . ?
O1A N5A O3A 124.8(5) . . ?
O1A N5A O2A 117.0(5) . . ?
O3A N5A O2A 117.7(5) . . ?
O1A N5A Gd1A 58.9(3) . . ?
O3A N5A Gd1A 176.3(4) . . ?
O2A N5A Gd1A 58.6(3) . . ?
O6A N6A O5A 122.1(8) . . ?
O6A N6A O4A 122.8(8) . . ?
O5A N6A O4A 115.1(6) . . ?
O6A N6A Gd1A 169.9(6) . . ?
O5A N6A Gd1A 59.0(3) . . ?
O4A N6A Gd1A 57.2(3) . . ?
O9A N7A O7A 122.3(7) . . ?
O9A N7A O8A 121.6(7) . . ?
O7A N7A O8A 116.0(6) . . ?
O9A N7A Gd1A 178.3(6) . . ?
O7A N7A Gd1A 58.1(3) . . ?
O8A N7A Gd1A 58.0(3) . . ?
N1A C1A C2A 124.0(6) . . ?
N1A C1A H1A 118.0 . . ?
C2A C1A H1A 118.0 . . ?
C1A C2A C3A 118.1(6) . . ?
C1A C2A H2A 120.9 . . ?
C3A C2A H2A 120.9 . . ?
C4A C3A C2A 119.4(6) . . ?
C4A C3A H3A 120.3 . . ?
C2A C3A H3A 120.3 . . ?
C3A C4A C5A 118.8(6) . . ?
C3A C4A H4A 120.6 . . ?
C5A C4A H4A 120.6 . . ?
N1A C5A C4A 123.2(6) . . ?
N1A C5A C6A 116.1(5) . . ?
C4A C5A C6A 120.5(6) . . ?
N2A C6A C5A 118.9(6) . . ?
N2A C6A H6A 120.6 . . ?
C5A C6A H6A 120.6 . . ?
N2A C7A C8A 115.0(4) . . ?
N2A C7A C12A 108.1(3) . . ?
C8A C7A C12A 111.1(4) . . ?
N2A C7A H7A 107.4 . . ?
C8A C7A H7A 107.4 . . ?
C12A C7A H7A 107.4 . . ?
C7A C8A C9A 110.7(5) . . ?
C7A C8A H8AA 109.5 . . ?
C9A C8A H8AA 109.5 . . ?
C7A C8A H8AB 109.5 . . ?
C9A C8A H8AB 109.5 . . ?
H8AA C8A H8AB 108.1 . . ?
C10A C9A C8A 111.3(4) . . ?
C10A C9A H9AA 109.4 . . ?
C8A C9A H9AA 109.4 . . ?
C10A C9A H9AB 109.4 . . ?
C8A C9A H9AB 109.4 . . ?
H9AA C9A H9AB 108.0 . . ?
C11A C10A C9A 111.5(3) . . ?
C11A C10A H10C 109.3 . . ?
C9A C10A H10C 109.3 . . ?
C11A C10A H10D 109.3 . . ?
C9A C10A H10D 109.3 . . ?
H10C C10A H10D 108.0 . . ?
C10A C11A C12A 111.4(4) . . ?
C10A C11A H11C 109.4 . . ?
C12A C11A H11C 109.4 . . ?
C10A C11A H11D 109.4 . . ?
C12A C11A H11D 109.4 . . ?
H11C C11A H11D 108.0 . . ?
N3A C12A C11A 116.1(3) . . ?
N3A C12A C7A 107.0(3) . . ?
C11A C12A C7A 111.0(3) . . ?
N3A C12A H12A 107.5 . . ?
C11A C12A H12A 107.5 . . ?
C7A C12A H12A 107.5 . . ?
N3A C13A C14A 119.8(6) . . ?
N3A C13A H13A 120.1 . . ?
C14A C13A H13A 120.1 . . ?
N4A C14A C15A 122.0(6) . . ?
N4A C14A C13A 118.2(6) . . ?
C15A C14A C13A 119.8(6) . . ?
C18A C15A C14A 119.6(7) . . ?
C18A C15A H15A 120.2 . . ?
C14A C15A H15A 120.2 . . ?
C18A C16A C17A 118.6(7) . . ?
C18A C16A H16A 120.7 . . ?
C17A C16A H16A 120.7 . . ?
N4A C17A C16A 122.0(7) . . ?
N4A C17A H17A 119.0 . . ?
C16A C17A H17A 119.0 . . ?
C15A C18A C16A 118.5(6) . . ?
C15A C18A H18A 120.7 . . ?
C16A C18A H18A 120.7 . . ?
O8B Gd1B O4B 134.48(17) . . ?
O8B Gd1B O5B 149.23(16) . . ?
O4B Gd1B O5B 51.74(16) . . ?
O8B Gd1B N3B 80.85(15) . . ?
O4B Gd1B N3B 116.10(15) . . ?
O5B Gd1B N3B 72.63(14) . . ?
O8B Gd1B N2B 109.68(16) . . ?
O4B Gd1B N2B 115.73(15) . . ?
O5B Gd1B N2B 72.57(15) . . ?
N3B Gd1B N2B 64.23(15) . . ?
O8B Gd1B O7B 50.92(16) . . ?
O4B Gd1B O7B 162.29(16) . . ?
O5B Gd1B O7B 135.40(17) . . ?
N3B Gd1B O7B 80.31(16) . . ?
N2B Gd1B O7B 63.82(15) . . ?
O8B Gd1B O1B 69.19(16) . . ?
O4B Gd1B O1B 98.02(17) . . ?
O5B Gd1B O1B 140.60(15) . . ?
N3B Gd1B O1B 145.02(14) . . ?
N2B Gd1B O1B 108.82(16) . . ?
O7B Gd1B O1B 67.01(17) . . ?
O8B Gd1B O2B 72.75(16) . . ?
O4B Gd1B O2B 66.95(16) . . ?
O5B Gd1B O2B 117.82(16) . . ?
N3B Gd1B O2B 137.41(14) . . ?
N2B Gd1B O2B 156.65(14) . . ?
O7B Gd1B O2B 106.18(17) . . ?
O1B Gd1B O2B 49.24(17) . . ?
O8B Gd1B N4B 70.42(15) . . ?
O4B Gd1B N4B 79.24(17) . . ?
O5B Gd1B N4B 84.18(16) . . ?
N3B Gd1B N4B 65.01(16) . . ?
N2B Gd1B N4B 128.38(17) . . ?
O7B Gd1B N4B 115.58(17) . . ?
O1B Gd1B N4B 117.86(17) . . ?
O2B Gd1B N4B 74.80(16) . . ?
O8B Gd1B N1B 133.42(17) . . ?
O4B Gd1B N1B 72.58(17) . . ?
O5B Gd1B N1B 76.29(17) . . ?
N3B Gd1B N1B 125.84(17) . . ?
N2B Gd1B N1B 64.65(17) . . ?
O7B Gd1B N1B 92.67(17) . . ?
O1B Gd1B N1B 69.91(17) . . ?
O2B Gd1B N1B 96.30(16) . . ?
N4B Gd1B N1B 151.67(16) . . ?
O8B Gd1B N6B 152.21(19) . . ?
O4B Gd1B N6B 25.92(19) . . ?
O5B Gd1B N6B 26.01(19) . . ?
N3B Gd1B N6B 95.76(18) . . ?
N2B Gd1B N6B 93.09(18) . . ?
O7B Gd1B N6B 156.06(18) . . ?
O1B Gd1B N6B 119.16(19) . . ?
O2B Gd1B N6B 92.75(19) . . ?
N4B Gd1B N6B 83.08(19) . . ?
N1B Gd1B N6B 70.35(19) . . ?
O8B Gd1B N5B 67.43(17) . . ?
O4B Gd1B N5B 81.54(18) . . ?
O5B Gd1B N5B 132.97(17) . . ?
N3B Gd1B N5B 146.38(15) . . ?
N2B Gd1B N5B 136.29(17) . . ?
O7B Gd1B N5B 87.77(19) . . ?
O1B Gd1B N5B 27.63(19) . . ?
O2B Gd1B N5B 21.73(17) . . ?
N4B Gd1B N5B 93.01(18) . . ?
N1B Gd1B N5B 85.76(18) . . ?
N6B Gd1B N5B 107.0(2) . . ?
N5B O1B Gd1B 92.3(4) . . ?
N5B O2B Gd1B 99.1(5) . . ?
N6B O4B Gd1B 95.4(4) . . ?
N6B O5B Gd1B 94.8(4) . . ?
N7B O7B Gd1B 95.2(4) . . ?
N7B O8B Gd1B 98.2(4) . . ?
C5B N1B C1B 118.8(6) . . ?
C5B N1B Gd1B 117.5(4) . . ?
C1B N1B Gd1B 123.6(5) . . ?
C6B N2B C7B 121.3(5) . . ?
C6B N2B Gd1B 119.7(4) . . ?
C7B N2B Gd1B 118.9(3) . . ?
C13B N3B C12B 119.2(5) . . ?
C13B N3B Gd1B 119.5(4) . . ?
C12B N3B Gd1B 121.3(3) . . ?
C18B N4B C14B 116.0(6) . . ?
C18B N4B Gd1B 127.6(5) . . ?
C14B N4B Gd1B 115.4(4) . . ?
O2B N5B O3B 129.2(6) . . ?
O2B N5B O1B 118.7(6) . . ?
O3B N5B O1B 110.7(6) . . ?
O2B N5B Gd1B 59.2(4) . . ?
O3B N5B Gd1B 159.8(4) . . ?
O1B N5B Gd1B 60.0(3) . . ?
O6B N6B O4B 120.6(8) . . ?
O6B N6B O5B 122.2(7) . . ?
O4B N6B O5B 117.2(6) . . ?
O6B N6B Gd1B 170.2(7) . . ?
O4B N6B Gd1B 58.6(3) . . ?
O5B N6B Gd1B 59.2(3) . . ?
O9B N7B O8B 122.9(7) . . ?
O9B N7B O7B 121.7(7) . . ?
O8B N7B O7B 115.4(6) . . ?
O9B N7B Gd1B 175.5(6) . . ?
O8B N7B Gd1B 56.5(3) . . ?
O7B N7B Gd1B 59.1(4) . . ?
N1B C1B C2B 122.0(7) . . ?
N1B C1B H1B 119.0 . . ?
C2B C1B H1B 119.0 . . ?
C3B C2B C1B 119.5(6) . . ?
C3B C2B H2B 120.2 . . ?
C1B C2B H2B 120.2 . . ?
C2B C3B C4B 118.6(6) . . ?
C2B C3B H3B 120.7 . . ?
C4B C3B H3B 120.7 . . ?
C5B C4B C3B 118.3(6) . . ?
C5B C4B H4B 120.8 . . ?
C3B C4B H4B 120.8 . . ?
N1B C5B C4B 122.7(6) . . ?
N1B C5B C6B 117.8(5) . . ?
C4B C5B C6B 119.5(6) . . ?
N2B C6B C5B 120.3(6) . . ?
N2B C6B H6B 119.9 . . ?
C5B C6B H6B 119.9 . . ?
N2B C7B C12B 107.4(3) . . ?
N2B C7B C8B 116.1(4) . . ?
C12B C7B C8B 110.1(3) . . ?
N2B C7B H7B 107.6 . . ?
C12B C7B H7B 107.6 . . ?
C8B C7B H7B 107.6 . . ?
C9B C8B C7B 111.2(4) . . ?
C9B C8B H8BA 109.4 . . ?
C7B C8B H8BA 109.4 . . ?
C9B C8B H8BB 109.4 . . ?
C7B C8B H8BB 109.4 . . ?
H8BA C8B H8BB 108.0 . . ?
C10B C9B C8B 111.2(4) . . ?
C10B C9B H9BA 109.4 . . ?
C8B C9B H9BA 109.4 . . ?
C10B C9B H9BB 109.4 . . ?
C8B C9B H9BB 109.4 . . ?
H9BA C9B H9BB 108.0 . . ?
C9B C10B C11B 111.2(4) . . ?
C9B C10B H10A 109.4 . . ?
C11B C10B H10A 109.4 . . ?
C9B C10B H10B 109.4 . . ?
C11B C10B H10B 109.4 . . ?
H10A C10B H10B 108.0 . . ?
C12B C11B C10B 110.3(4) . . ?
C12B C11B H11A 109.6 . . ?
C10B C11B H11A 109.6 . . ?
C12B C11B H11B 109.6 . . ?
C10B C11B H11B 109.6 . . ?
H11A C11B H11B 108.1 . . ?
N3B C12B C11B 116.2(3) . . ?
N3B C12B C7B 108.8(3) . . ?
C11B C12B C7B 110.9(3) . . ?
N3B C12B H12B 106.8 . . ?
C11B C12B H12B 106.8 . . ?
C7B C12B H12B 106.8 . . ?
N3B C13B C14B 120.0(6) . . ?
N3B C13B H13B 120.0 . . ?
C14B C13B H13B 120.0 . . ?
N4B C14B C15B 123.7(6) . . ?
N4B C14B C13B 117.0(5) . . ?
C15B C14B C13B 119.0(6) . . ?
C14B C15B C16B 118.2(7) . . ?
C14B C15B H15B 120.9 . . ?
C16B C15B H15B 120.9 . . ?
C17B C16B C15B 118.8(6) . . ?
C17B C16B H16B 120.6 . . ?
C15B C16B H16B 120.6 . . ?
C16B C17B C18B 119.6(7) . . ?
C16B C17B H17B 120.2 . . ?
C18B C17B H17B 120.2 . . ?
N4B C18B C17B 123.6(7) . . ?
N4B C18B H18B 118.2 . . ?
C17B C18B H18B 118.2 . . ?
C1W O1W H1WO 109.5 . . ?
O1W C1W H1WA 109.5 . . ?
O1W C1W H1WB 109.5 . . ?
H1WA C1W H1WB 109.5 . . ?
O1W C1W H1WC 109.5 . . ?
H1WA C1W H1WC 109.5 . . ?
H1WB C1W H1WC 109.5 . . ?
C2W O2W H2WO 109.5 . . ?
O2W C2W H2WA 109.5 . . ?
O2W C2W H2WB 109.5 . . ?
H2WA C2W H2WB 109.5 . . ?
O2W C2W H2WC 109.5 . . ?
H2WA C2W H2WC 109.5 . . ?
H2WB C2W H2WC 109.5 . . ?

loop_
_geom_bond_atom_site_label_1
_geom_bond_atom_site_label_2
_geom_bond_distance
_geom_bond_site_symmetry_2
_geom_bond_publ_flag
Gd1A O4A 2.454(5) . ?
Gd1A O8A 2.479(5) . ?
Gd1A O7A 2.481(4) . ?
Gd1A O5A 2.496(5) . ?
Gd1A N3A 2.506(4) . ?
Gd1A O2A 2.525(4) . ?
Gd1A O1A 2.540(4) . ?
Gd1A N2A 2.562(5) . ?
Gd1A N1A 2.578(5) . ?
Gd1A N4A 2.604(6) . ?
Gd1A N6A 2.900(7) . ?
Gd1A N7A 2.904(6) . ?
O1A N5A 1.230(8) . ?
O2A N5A 1.331(7) . ?
O3A N5A 1.239(6) . ?
O4A N6A 1.283(9) . ?
O5A N6A 1.272(9) . ?
O6A N6A 1.214(9) . ?
O7A N7A 1.263(8) . ?
O8A N7A 1.266(8) . ?
O9A N7A 1.231(9) . ?
N1A C1A 1.352(8) . ?
N1A C5A 1.371(8) . ?
N2A C6A 1.266(8) . ?
N2A C7A 1.492(6) . ?
N3A C13A 1.274(8) . ?
N3A C12A 1.477(5) . ?
N4A C17A 1.313(9) . ?
N4A C14A 1.352(9) . ?
C1A C2A 1.387(9) . ?
C1A H1A 0.9500 . ?
C2A C3A 1.398(10) . ?
C2A H2A 0.9500 . ?
C3A C4A 1.383(9) . ?
C3A H3A 0.9500 . ?
C4A C5A 1.386(8) . ?
C4A H4A 0.9500 . ?
C5A C6A 1.479(8) . ?
C6A H6A 0.9500 . ?
C7A C8A 1.530(7) . ?
C7A C12A 1.540(4) . ?
C7A H7A 1.0000 . ?
C8A C9A 1.535(8) . ?
C8A H8AA 0.9900 . ?
C8A H8AB 0.9900 . ?
C9A C10A 1.524(5) . ?
C9A H9AA 0.9900 . ?
C9A H9AB 0.9900 . ?
C10A C11A 1.508(7) . ?
C10A H10C 0.9900 . ?
C10A H10D 0.9900 . ?
C11A C12A 1.539(6) . ?
C11A H11C 0.9900 . ?
C11A H11D 0.9900 . ?
C12A H12A 1.0000 . ?
C13A C14A 1.463(10) . ?
C13A H13A 0.9500 . ?
C14A C15A 1.392(9) . ?
C15A C18A 1.369(11) . ?
C15A H15A 0.9500 . ?
C16A C18A 1.400(11) . ?
C16A C17A 1.414(9) . ?
C16A H16A 0.9500 . ?
C17A H17A 0.9500 . ?
C18A H18A 0.9500 . ?
Gd1B O8B 2.474(5) . ?
Gd1B O4B 2.478(5) . ?
Gd1B O5B 2.490(4) . ?
Gd1B N3B 2.512(5) . ?
Gd1B N2B 2.523(5) . ?
Gd1B O7B 2.532(5) . ?
Gd1B O1B 2.543(5) . ?
Gd1B O2B 2.551(4) . ?
Gd1B N4B 2.574(5) . ?
Gd1B N1B 2.577(5) . ?
Gd1B N6B 2.889(7) . ?
Gd1B N5B 2.933(6) . ?
O1B N5B 1.362(9) . ?
O2B N5B 1.100(8) . ?
O3B N5B 1.277(7) . ?
O4B N6B 1.269(9) . ?
O5B N6B 1.271(9) . ?
O6B N6B 1.219(9) . ?
O7B N7B 1.277(8) . ?
O8B N7B 1.271(9) . ?
O9B N7B 1.211(9) . ?
N1B C5B 1.326(9) . ?
N1B C1B 1.330(9) . ?
N2B C6B 1.284(7) . ?
N2B C7B 1.464(6) . ?
N3B C13B 1.280(8) . ?
N3B C12B 1.483(6) . ?
N4B C18B 1.353(8) . ?
N4B C14B 1.358(8) . ?
C1B C2B 1.401(9) . ?
C1B H1B 0.9500 . ?
C2B C3B 1.359(11) . ?
C2B H2B 0.9500 . ?
C3B C4B 1.399(9) . ?
C3B H3B 0.9500 . ?
C4B C5B 1.392(8) . ?
C4B H4B 0.9500 . ?
C5B C6B 1.459(8) . ?
C6B H6B 0.9500 . ?
C7B C12B 1.527(5) . ?
C7B C8B 1.529(7) . ?
C7B H7B 1.0000 . ?
C8B C9B 1.525(7) . ?
C8B H8BA 0.9900 . ?
C8B H8BB 0.9900 . ?
C9B C10B 1.511(6) . ?
C9B H9BA 0.9900 . ?
C9B H9BB 0.9900 . ?
C10B C11B 1.538(7) . ?
C10B H10A 0.9900 . ?
C10B H10B 0.9900 . ?
C11B C12B 1.518(6) . ?
C11B H11A 0.9900 . ?
C11B H11B 0.9900 . ?
C12B H12B 1.0000 . ?
C13B C14B 1.474(9) . ?
C13B H13B 0.9500 . ?
C14B C15B 1.391(9) . ?
C15B C16B 1.401(10) . ?
C15B H15B 0.9500 . ?
C16B C17B 1.363(11) . ?
C16B H16B 0.9500 . ?
C17B C18B 1.388(10) . ?
C17B H17B 0.9500 . ?
C18B H18B 0.9500 . ?
O1W C1W 1.439(9) . ?
O1W H1WO 0.8400 . ?
C1W H1WA 0.9800 . ?
C1W H1WB 0.9800 . ?
C1W H1WC 0.9800 . ?
O2W C2W 1.423(8) . ?
O2W H2WO 0.8400 . ?
C2W H2WA 0.9800 . ?
C2W H2WB 0.9800 . ?
C2W H2WC 0.9800 . ?
